data_7114063
loop_
_publ_author_name
'Yamada, Shinji'
'Homma, Akie'

_publ_section_title
;
 N-Substituent effect on the cis???trans geometry of nine-membered lactams
;
_journal_issue 22
_journal_name_full 'Chemical Communications'
_journal_page_first 2656
_journal_paper_doi 10.1039/b207925a
_journal_year 2002
_chemical_formula_sum 'C13 H23 N O2'
_chemical_formula_weight 225.32
_chemical_name_systematic
;
1-(2,2-Dimethylpropionyl)azonan-2-one
;
_space_group_IT_number 14
_symmetry_cell_setting monoclinic
_symmetry_space_group_name_Hall '-P 2yn'
_symmetry_space_group_name_H-M 'P 1 21/n 1'
_atom_sites_solution_hydrogens geom
_atom_sites_solution_primary direct
_atom_sites_solution_secondary difmap
_audit_creation_method SHELXL
_cell_angle_alpha 90.00
_cell_angle_beta 94.201(14)
_cell_angle_gamma 90.00
_cell_formula_units_Z 4
_cell_length_a 10.462(2)
_cell_length_b 22.892(5)
_cell_length_c 5.5006(9)
_cell_measurement_temperature 293(2)
_cell_volume 1313.8(4)
_computing_cell_refinement 'Rigaku afc7r'
_computing_data_collection 'Rigaku afc7r'
_computing_molecular_graphics SHELXTL
_computing_structure_refinement 'SHELXL-93 (Sheldrick, 1993)'
_computing_structure_solution 'SHELXS-86 (Sheldrick, 1990)'
_diffrn_ambient_temperature 293(2)
_diffrn_measurement_device 'Rigaku afc7r'
_diffrn_radiation_monochromator graphite
_diffrn_radiation_source 'fine-focus sealed tube'
_diffrn_radiation_type CuK\a
_diffrn_radiation_wavelength 1.54178
_diffrn_reflns_av_R_equivalents 0.0178
_diffrn_reflns_av_sigmaI/netI 0.0204
_diffrn_reflns_limit_h_max 12
_diffrn_reflns_limit_h_min -12
_diffrn_reflns_limit_k_max 27
_diffrn_reflns_limit_k_min 0
_diffrn_reflns_limit_l_max 4
_diffrn_reflns_limit_l_min -6
_diffrn_reflns_number 3322
_diffrn_reflns_theta_max 67.94
_diffrn_reflns_theta_min 3.86
_exptl_absorpt_coefficient_mu 0.598
_exptl_crystal_colour colourless
_exptl_crystal_density_diffrn 1.139
_exptl_crystal_description prismatic
_exptl_crystal_F_000 496
_exptl_crystal_size_max 0.5
_exptl_crystal_size_mid 0.3
_exptl_crystal_size_min 0.2
_refine_diff_density_max 0.275
_refine_diff_density_min -0.189
_refine_diff_density_rms 0.041
_refine_ls_extinction_coef 0.0121(22)
_refine_ls_extinction_expression Fc^*^=kFc[1+0.001xFc^2^\l^3^/sin(2\q)]^-1/4^
_refine_ls_extinction_method SHELXL
_refine_ls_goodness_of_fit_all 1.525
_refine_ls_goodness_of_fit_obs 1.559
_refine_ls_matrix_type full
_refine_ls_number_parameters 146
_refine_ls_number_reflns 2390
_refine_ls_number_restraints 0
_refine_ls_restrained_S_all 1.601
_refine_ls_restrained_S_obs 1.559
_refine_ls_R_factor_all 0.0498
_refine_ls_R_factor_obs 0.0435
_refine_ls_shift/esd_max -0.062
_refine_ls_shift/esd_mean 0.009
_refine_ls_structure_factor_coef Fsqd
_refine_ls_weighting_details 'w=1/[\s^2^(Fo^2^)+(0.1000P)^2^+0.0000P] where P=(Fo^2^+2Fc^2^)/3'
_refine_ls_weighting_scheme calc
_refine_ls_wR_factor_all 0.1849
_refine_ls_wR_factor_obs 0.1698
_reflns_number_observed 2135
_reflns_number_total 2395
_reflns_observed_criterion >2sigma(I)
_cod_data_source_file b207925a.txt
_cod_data_source_block shelxl_1c
_cod_depositor_comments
;
The following automatic conversions were performed:

'_refine_ls_weighting_scheme' value 'calc
w=1/[\s^2^(Fo^2^)+(0.1000P)^2^+0.0000P] where P=(Fo^2^+2Fc^2^)/3' was
changed to 'calc'. New tag '_refine_ls_weighting_details' was
created. The value of the new tag was set to
'w=1/[\s^2^(Fo^2^)+(0.1000P)^2^+0.0000P] where P=(Fo^2^+2Fc^2^)/3'.

Automatic conversion script
Id: cif_fix_values 3143 2015-03-26 13:38:13Z robertas 
;
_cod_original_sg_symbol_H-M P21/n
_cod_database_code 7114063

loop_
_symmetry_equiv_pos_as_xyz
'x, y, z'
'-x+1/2, y+1/2, -z+1/2'
'-x, -y, -z'
'x-1/2, -y-1/2, z-1/2'

loop_
_atom_site_aniso_label
_atom_site_aniso_U_11
_atom_site_aniso_U_22
_atom_site_aniso_U_33
_atom_site_aniso_U_23
_atom_site_aniso_U_13
_atom_site_aniso_U_12
O1 0.0433(6) 0.0443(6) 0.0382(6) -0.0101(4) 0.0127(4) -0.0032(4)
O2 0.0399(6) 0.0329(6) 0.0701(7) -0.0079(5) -0.0052(5) 0.0077(4)
N1 0.0297(6) 0.0240(6) 0.0313(6) -0.0043(4) 0.0044(4) -0.0015(4)
C1 0.0323(7) 0.0239(6) 0.0365(7) -0.0015(4) 0.0118(5) -0.0041(4)
C2 0.0329(7) 0.0320(7) 0.0471(8) 0.0014(5) 0.0102(6) 0.0038(5)
C3 0.0308(8) 0.0440(9) 0.0593(9) -0.0020(7) 0.0110(6) 0.0033(6)
C4 0.0296(7) 0.0623(11) 0.0649(10) -0.0151(8) 0.0063(7) -0.0053(7)
C5 0.0493(9) 0.0447(9) 0.0822(12) -0.0162(8) 0.0277(9) -0.0180(7)
C6 0.0645(11) 0.0348(8) 0.0531(9) 0.0023(6) 0.0135(8) -0.0161(7)
C7 0.0450(8) 0.0266(7) 0.0551(9) -0.0060(6) 0.0012(6) -0.0039(6)
C8 0.0332(7) 0.0312(7) 0.0350(7) -0.0093(5) 0.0035(5) -0.0013(5)
C9 0.0322(7) 0.0276(7) 0.0322(7) 0.0013(5) 0.0039(5) 0.0006(5)
C10 0.0328(7) 0.0355(8) 0.0323(7) -0.0038(5) 0.0027(5) -0.0039(5)
C11 0.0446(8) 0.0293(7) 0.0482(8) -0.0054(5) 0.0081(6) -0.0084(6)
C12 0.0558(10) 0.0684(11) 0.0318(8) -0.0025(6) -0.0007(7) -0.0089(8)
C13 0.0315(8) 0.0555(9) 0.0508(9) -0.0062(7) 0.0018(6) -0.0043(6)

loop_
_atom_site_label
_atom_site_type_symbol
_atom_site_fract_x
_atom_site_fract_y
_atom_site_fract_z
_atom_site_U_iso_or_equiv
_atom_site_thermal_displace_type
_atom_site_occupancy
_atom_site_calc_flag
O1 O 0.02471(10) 0.92193(5) 0.0267(2) 0.0414(3) Uani 1 d
O2 O 0.27909(10) 0.81591(5) -0.2247(2) 0.0481(4) Uani 1 d
N1 N 0.10154(10) 0.87080(4) -0.2874(2) 0.0283(3) Uani 1 d
C1 C 0.01348(12) 0.90823(5) -0.1874(2) 0.0304(4) Uani 1 d
C2 C -0.09429(13) 0.93246(6) -0.3539(3) 0.0370(4) Uani 1 d
C3 C -0.22837(14) 0.90744(7) -0.3181(3) 0.0443(4) Uani 1 d
C4 C -0.26229(14) 0.84874(8) -0.4385(3) 0.0521(5) Uani 1 d
C5 C -0.2399(2) 0.79474(8) -0.2793(4) 0.0576(5) Uani 1 d
C6 C -0.1047(2) 0.78260(7) -0.1715(3) 0.0503(5) Uani 1 d
C7 C -0.00243(15) 0.77247(6) -0.3520(3) 0.0423(4) Uani 1 d
C8 C 0.05183(12) 0.82654(6) -0.4678(2) 0.0331(4) Uani 1 d
C9 C 0.22829(12) 0.86238(5) -0.1900(2) 0.0306(4) Uani 1 d
C10 C 0.30784(13) 0.91280(6) -0.0710(2) 0.0335(4) Uani 1 d
C11 C 0.26563(15) 0.97356(6) -0.1625(3) 0.0405(4) Uani 1 d
C12 C 0.3067(2) 0.90869(8) 0.2071(3) 0.0522(5) Uani 1 d
C13 C 0.4460(2) 0.90299(7) -0.1360(3) 0.0460(4) Uani 1 d
H1 H -0.0800 0.9288 -0.5314 0.065 Uiso 1 d
H2 H -0.1000 0.9744 -0.3040 0.065 Uiso 1 d
H3 H -0.2400 0.9054 -0.1504 0.065 Uiso 1 d
H4 H -0.3000 0.9360 -0.3789 0.065 Uiso 1 d
H5 H -0.2200 0.8450 -0.5984 0.065 Uiso 1 d
H6 H -0.3400 0.8485 -0.4940 0.065 Uiso 1 d
H7 H -0.2600 0.7640 -0.3777 0.065 Uiso 1 d
H8 H -0.3000 0.7992 -0.1589 0.065 Uiso 1 d
H9 H -0.1000 0.7468 -0.0583 0.065 Uiso 1 d
H10 H -0.0800 0.8151 -0.0435 0.065 Uiso 1 d
H11 H 0.0600 0.7496 -0.2608 0.065 Uiso 1 d
H12 H -0.0400 0.7499 -0.4921 0.065 Uiso 1 d
H13 H 0.1200 0.8152 -0.5614 0.065 Uiso 1 d
H14 H -0.0200 0.8461 -0.5870 0.065 Uiso 1 d
H15 H 0.3400 1.0020 -0.1062 0.065 Uiso 1 d
H16 H 0.2600 0.9756 -0.3464 0.065 Uiso 1 d
H17 H 0.1800 0.9883 -0.1072 0.065 Uiso 1 d
H18 H 0.3600 0.9386 0.2812 0.065 Uiso 1 d
H19 H 0.3400 0.8740 0.2718 0.065 Uiso 1 d
H20 H 0.2200 0.9133 0.2625 0.065 Uiso 1 d
H21 H 0.5000 0.9344 -0.0539 0.065 Uiso 1 d
H22 H 0.4800 0.8658 -0.0687 0.065 Uiso 1 d
H23 H 0.4600 0.9018 -0.2782 0.065 Uiso 1 d

loop_
_atom_type_symbol
_atom_type_description
_atom_type_scat_dispersion_real
_atom_type_scat_dispersion_imag
_atom_type_scat_source
C C 0.0181 0.0091 'International Tables Vol C Tables 4.2.6.8 and 6.1.1.4'
H H 0.0000 0.0000 'International Tables Vol C Tables 4.2.6.8 and 6.1.1.4'
N N 0.0311 0.0180 'International Tables Vol C Tables 4.2.6.8 and 6.1.1.4'
O O 0.0492 0.0322 'International Tables Vol C Tables 4.2.6.8 and 6.1.1.4'

loop_
_geom_angle_atom_site_label_1
_geom_angle_atom_site_label_2
_geom_angle_atom_site_label_3
_geom_angle
C1 N1 C9 124.30(10)
C1 N1 C8 118.14(10)
C9 N1 C8 115.80(10)
O1 C1 N1 121.23(12)
O1 C1 C2 120.59(12)
N1 C1 C2 118.16(11)
C1 C2 C3 115.71(11)
C4 C3 C2 117.14(11)
C5 C4 C3 116.31(14)
C6 C5 C4 118.19(13)
C5 C6 C7 116.75(14)
C8 C7 C6 116.65(12)
N1 C8 C7 113.49(10)
O2 C9 N1 118.22(11)
O2 C9 C10 119.71(12)
N1 C9 C10 121.60(11)
C13 C10 C11 108.10(11)
C13 C10 C12 107.49(12)
C11 C10 C12 111.10(12)
C13 C10 C9 106.30(11)
C11 C10 C9 113.99(11)
C12 C10 C9 109.54(12)

loop_
_geom_bond_atom_site_label_1
_geom_bond_atom_site_label_2
_geom_bond_distance
O1 C1 1.216(2)
O2 C9 1.211(2)
N1 C1 1.400(2)
N1 C9 1.407(2)
N1 C8 1.485(2)
C1 C2 1.505(2)
C2 C3 1.541(2)
C3 C4 1.528(2)
C4 C5 1.523(3)
C5 C6 1.519(3)
C6 C7 1.530(2)
C7 C8 1.521(2)
C9 C10 1.541(2)
C10 C13 1.531(2)
C10 C11 1.533(2)
C10 C12 1.533(2)

loop_
_geom_torsion_atom_site_label_1
_geom_torsion_atom_site_label_2
_geom_torsion_atom_site_label_3
_geom_torsion_atom_site_label_4
_geom_torsion
C9 N1 C1 O1 -23.6(2)
C8 N1 C1 O1 140.59(12)
C9 N1 C1 C2 154.89(11)
C8 N1 C1 C2 -40.9(2)
O1 C1 C2 C3 -73.2(2)
N1 C1 C2 C3 108.29(13)
C1 C2 C3 C4 -81.5(2)
C2 C3 C4 C5 95.0(2)
C3 C4 C5 C6 -59.8(2)
C4 C5 C6 C7 -61.3(2)
C5 C6 C7 C8 79.3(2)
C1 N1 C8 C7 -80.69(14)
C9 N1 C8 C7 84.84(13)
C6 C7 C8 N1 53.4(2)
C1 N1 C9 O2 151.98(13)
C8 N1 C9 O2 -12.6(2)
C1 N1 C9 C10 -35.9(2)
C8 N1 C9 C10 159.59(11)
O2 C9 C10 C13 27.7(2)
N1 C9 C10 C13 -144.31(12)
O2 C9 C10 C11 146.69(13)
N1 C9 C10 C11 -25.3(2)
O2 C9 C10 C12 -88.1(2)
N1 C9 C10 C12 99.83(14)
